data_2022846
loop_
_publ_author_name
'Azzam, Rasha A.'
'Elgemeie, Galal H.'
'Elboshi, Heba A.'
'Jones, Peter G.'

_publ_section_title
;
 Crystal structure of
 2-{[5-(methylsulfanyl)-4-phenyl-4H-1,2,4-triazol-3-yl]methyl}benzo[d]thiazole
;
_journal_coeditor_code YZ2038
_journal_issue 9
_journal_name_full 'Acta Crystallographica Section E Crystallographic Communications'
_journal_paper_doi 10.1107/S2056989023007041
_journal_volume 79
_journal_year 2023
_chemical_formula_iupac 'C17 H14 N4 S2'
_chemical_formula_moiety 'C17 H14 N4 S2'
_chemical_formula_sum 'C17 H14 N4 S2'
_chemical_formula_weight 338.44
_chemical_name_systematic 2-{[5-(Methylsulfanyl)-4-phenyl-4<i>H</i>-1,2,4-triazol-3-yl]methyl}benzo[<i>d</i>]thiazole
_space_group_crystal_system triclinic
_space_group_IT_number 2
_space_group_name_Hall '-P 1'
_space_group_name_H-M_alt 'P -1'
_atom_sites_solution_hydrogens geom
_atom_sites_solution_primary dual
_audit_creation_method SHELXL-2019/3
_cell_angle_alpha 94.088(2)
_cell_angle_beta 105.954(2)
_cell_angle_gamma 107.393(2)
_cell_formula_units_Z 2
_cell_length_a 8.9714(2)
_cell_length_b 9.3564(3)
_cell_length_c 10.4969(2)
_cell_measurement_reflns_used 69237
_cell_measurement_temperature 100(2)
_cell_measurement_theta_max 41.4020
_cell_measurement_theta_min 2.3000
_cell_volume 797.05(4)
_computing_cell_refinement
;
CrysAlisPro 1.171.41.122a (Rigaku OD, 2021)
;
_computing_data_collection
;
CrysAlisPro 1.171.41.122a (Rigaku OD, 2021)
;
_computing_data_reduction
;
CrysAlisPro 1.171.41.122a (Rigaku OD, 2021)
;
_computing_molecular_graphics
;
XP (Siemens, 1994)
;
_computing_publication_material
;
<i>SHELXL2019/3</i> (Sheldrick, 2015b)
;
_computing_structure_refinement
;
<i>SHELXL2019/3</i> (Sheldrick, 2015b)
;
_computing_structure_solution
;
<i>SHELXT</i> (Sheldrick, 2015a)
;
_diffrn_ambient_temperature 100(2)
_diffrn_detector 'Hybrid Pixel Array Detector'
_diffrn_detector_area_resol_mean 10.0000
_diffrn_measured_fraction_theta_full 0.999
_diffrn_measured_fraction_theta_max 0.982
_diffrn_measurement_device 'four-circle diffractometer'
_diffrn_measurement_device_type 'XtaLAB Synergy'
_diffrn_measurement_method '\w scans'
_diffrn_radiation_monochromator mirror
_diffrn_radiation_probe x-ray
_diffrn_radiation_type MoK\a
_diffrn_radiation_wavelength 0.71073
_diffrn_reflns_av_R_equivalents 0.0325
_diffrn_reflns_av_unetI/netI 0.0144
_diffrn_reflns_limit_h_max 16
_diffrn_reflns_limit_h_min -16
_diffrn_reflns_limit_k_max 17
_diffrn_reflns_limit_k_min -17
_diffrn_reflns_limit_l_max 19
_diffrn_reflns_limit_l_min -19
_diffrn_reflns_number 102462
_diffrn_reflns_theta_full 40.000
_diffrn_reflns_theta_max 41.217
_diffrn_reflns_theta_min 2.047
_diffrn_source 'micro-focus sealed X-ray tube'
_exptl_absorpt_coefficient_mu 0.338
_exptl_absorpt_correction_T_max 1.00000
_exptl_absorpt_correction_T_min 0.85854
_exptl_absorpt_correction_type multi-scan
_exptl_absorpt_process_details
;
(CrysAlisPro; Rigaku OD, 2021)
;
_exptl_crystal_colour colourless
_exptl_crystal_density_diffrn 1.410
_exptl_crystal_description tablet
_exptl_crystal_F_000 352
_exptl_crystal_size_max 0.17
_exptl_crystal_size_mid 0.12
_exptl_crystal_size_min 0.10
_refine_diff_density_max 0.656
_refine_diff_density_min -0.254
_refine_ls_extinction_method none
_refine_ls_goodness_of_fit_ref 1.044
_refine_ls_hydrogen_treatment constr
_refine_ls_matrix_type full
_refine_ls_number_parameters 209
_refine_ls_number_reflns 10466
_refine_ls_number_restraints 0
_refine_ls_restrained_S_all 1.044
_refine_ls_R_factor_all 0.0322
_refine_ls_R_factor_gt 0.0280
_refine_ls_shift/su_max 0.001
_refine_ls_shift/su_mean 0.000
_refine_ls_structure_factor_coef Fsqd
_refine_ls_weighting_details 'w=1/[\s^2^(Fo^2^)+(0.0528P)^2^+0.0903P] where P=(Fo^2^+2Fc^2^)/3'
_refine_ls_weighting_scheme calc
_refine_ls_wR_factor_gt 0.0835
_refine_ls_wR_factor_ref 0.0862
_reflns_number_gt 9289
_reflns_number_total 10466
_reflns_threshold_expression 'I > 2\s(I)'
_cod_data_source_file yz2038sup1.cif
_cod_data_source_block I
_cod_original_cell_volume 797.05(3)
_cod_database_code 2022846
_shelx_space_group_comment
;
The symmetry employed for this shelxl refinement is uniquely defined
by the following loop, which should always be used as a source of
symmetry information in preference to the above space-group names.
They are only intended as comments.
;
_shelx_estimated_absorpt_t_min 0.945
_shelx_estimated_absorpt_t_max 0.967

loop_
_space_group_symop_operation_xyz
'x, y, z'
'-x, -y, -z'

loop_
_atom_site_type_symbol
_atom_site_label
_atom_site_fract_x
_atom_site_fract_y
_atom_site_fract_z
_atom_site_U_iso_or_equiv
_atom_site_adp_type
_atom_site_calc_flag
_atom_site_occupancy
_atom_site_disorder_assembly
_atom_site_disorder_group
S S1 0.86054(2) 0.48129(2) 0.77843(2) 0.01557(3) Uani d 1 . .
S S2 0.40521(2) 0.21180(2) 0.21857(2) 0.01692(3) Uani d 1 . .
N N1 0.69326(5) 0.14743(5) 0.54398(4) 0.01461(6) Uani d 1 . .
N N2 0.64593(5) 0.14656(5) 0.40548(4) 0.01439(6) Uani d 1 . .
N N3 0.65416(5) 0.41599(5) 0.91486(4) 0.01501(6) Uani d 1 . .
N N4 0.47354(4) 0.21828(4) 0.48932(4) 0.01123(5) Uani d 1 . .
C C2 0.68997(5) 0.36293(5) 0.81379(5) 0.01319(6) Uani d 1 . .
C C3A 0.76637(6) 0.55937(6) 0.97489(5) 0.01493(7) Uani d 1 . .
C C4 0.76214(7) 0.64760(7) 1.08644(6) 0.02094(9) Uani d 1 . .
H H4 0.678550 0.611765 1.127062 0.025 Uiso calc 1 . .
C C5 0.88296(8) 0.78864(7) 1.13624(6) 0.02484(10) Uani d 1 . .
H H5 0.882744 0.849356 1.212644 0.030 Uiso calc 1 . .
C C6 1.00541(8) 0.84304(7) 1.07564(7) 0.02362(10) Uani d 1 . .
H H6 1.086509 0.940173 1.111582 0.028 Uiso calc 1 . .
C C7 1.01035(7) 0.75745(6) 0.96388(6) 0.02010(9) Uani d 1 . .
H H7 1.092893 0.794830 0.922535 0.024 Uiso calc 1 . .
C C7A 0.88963(6) 0.61445(5) 0.91440(5) 0.01491(7) Uani d 1 . .
C C8 0.59619(6) 0.20550(5) 0.73494(5) 0.01490(7) Uani d 1 . .
H H8A 0.647569 0.133827 0.778009 0.018 Uiso calc 1 . .
H H8B 0.482421 0.175752 0.739460 0.018 Uiso calc 1 . .
C C9 0.58961(5) 0.18991(5) 0.59118(5) 0.01228(6) Uani d 1 . .
C C10 0.51471(5) 0.18851(5) 0.37612(5) 0.01212(6) Uani d 1 . .
C C11 0.54143(10) 0.18497(8) 0.12746(7) 0.02628(11) Uani d 1 . .
H H11A 0.500730 0.200775 0.034712 0.039 Uiso calc 1 . .
H H11B 0.545540 0.081470 0.127332 0.039 Uiso calc 1 . .
H H11C 0.651920 0.258121 0.170908 0.039 Uiso calc 1 . .
C C12 0.33320(5) 0.25713(5) 0.49752(5) 0.01169(6) Uani d 1 . .
C C13 0.17638(6) 0.15400(5) 0.43243(6) 0.01604(7) Uani d 1 . .
H H13 0.162422 0.059676 0.382357 0.019 Uiso calc 1 . .
C C14 0.04025(6) 0.19174(6) 0.44212(6) 0.01850(8) Uani d 1 . .
H H14 -0.067511 0.123172 0.397683 0.022 Uiso calc 1 . .
C C15 0.06206(6) 0.32983(6) 0.51686(6) 0.01743(8) Uani d 1 . .
H H15 -0.030950 0.354811 0.523584 0.021 Uiso calc 1 . .
C C16 0.21950(6) 0.43126(6) 0.58166(5) 0.01627(7) Uani d 1 . .
H H16 0.233522 0.525098 0.632575 0.020 Uiso calc 1 . .
C C17 0.35680(6) 0.39572(5) 0.57216(5) 0.01364(7) Uani d 1 . .
H H17 0.464502 0.464813 0.615821 0.016 Uiso calc 1 . .

loop_
_atom_site_aniso_label
_atom_site_aniso_U_11
_atom_site_aniso_U_22
_atom_site_aniso_U_33
_atom_site_aniso_U_12
_atom_site_aniso_U_13
_atom_site_aniso_U_23
S1 0.01412(5) 0.01676(5) 0.01501(5) 0.00285(4) 0.00577(4) 0.00253(4)
S2 0.01817(5) 0.01874(5) 0.01337(5) 0.00661(4) 0.00344(4) 0.00346(4)
N1 0.01107(13) 0.01546(14) 0.01739(16) 0.00585(11) 0.00320(12) 0.00174(12)
N2 0.01163(13) 0.01526(14) 0.01706(16) 0.00536(11) 0.00506(12) 0.00130(12)
N3 0.01422(14) 0.01645(15) 0.01332(15) 0.00367(12) 0.00428(12) 0.00227(12)
N4 0.00944(12) 0.01239(13) 0.01242(14) 0.00476(10) 0.00313(10) 0.00170(10)
C2 0.01226(15) 0.01421(15) 0.01189(15) 0.00350(12) 0.00266(12) 0.00293(12)
C3A 0.01476(16) 0.01592(16) 0.01294(16) 0.00514(13) 0.00257(13) 0.00182(13)
C4 0.0226(2) 0.0228(2) 0.01640(19) 0.00840(18) 0.00479(17) -0.00129(16)
C5 0.0265(2) 0.0221(2) 0.0212(2) 0.00883(19) 0.00129(19) -0.00446(18)
C6 0.0222(2) 0.01629(19) 0.0242(2) 0.00439(17) -0.00227(18) -0.00112(17)
C7 0.01646(18) 0.01581(18) 0.0226(2) 0.00197(14) 0.00139(16) 0.00295(16)
C7A 0.01367(16) 0.01456(16) 0.01459(17) 0.00406(13) 0.00200(13) 0.00291(13)
C8 0.01522(16) 0.01389(15) 0.01334(16) 0.00301(13) 0.00283(13) 0.00258(12)
C9 0.01024(14) 0.01221(14) 0.01353(16) 0.00399(11) 0.00216(12) 0.00169(12)
C10 0.01095(14) 0.01190(14) 0.01336(16) 0.00363(11) 0.00398(12) 0.00119(12)
C11 0.0363(3) 0.0289(3) 0.0200(2) 0.0127(2) 0.0159(2) 0.00653(19)
C12 0.00982(13) 0.01180(14) 0.01430(16) 0.00444(11) 0.00418(12) 0.00211(12)
C13 0.01030(14) 0.01344(16) 0.0229(2) 0.00391(12) 0.00377(14) -0.00030(14)
C14 0.01035(15) 0.01583(17) 0.0290(2) 0.00453(13) 0.00582(15) 0.00189(16)
C15 0.01381(16) 0.01674(17) 0.0259(2) 0.00773(14) 0.00937(16) 0.00506(15)
C16 0.01628(17) 0.01471(16) 0.0206(2) 0.00720(14) 0.00803(15) 0.00189(14)
C17 0.01255(15) 0.01250(15) 0.01612(17) 0.00444(12) 0.00489(13) 0.00105(12)

loop_
_atom_type_symbol
_atom_type_description
_atom_type_scat_dispersion_real
_atom_type_scat_dispersion_imag
_atom_type_scat_source
C C 0.0033 0.0016 'International Tables Vol C Tables 4.2.6.8 and 6.1.1.4'
H H 0.0000 0.0000 'International Tables Vol C Tables 4.2.6.8 and 6.1.1.4'
N N 0.0061 0.0033 'International Tables Vol C Tables 4.2.6.8 and 6.1.1.4'
S S 0.1246 0.1234 'International Tables Vol C Tables 4.2.6.8 and 6.1.1.4'

loop_
_geom_angle_atom_site_label_1
_geom_angle_atom_site_label_2
_geom_angle_atom_site_label_3
_geom_angle_site_symmetry_1
_geom_angle_site_symmetry_3
_geom_angle
_geom_angle_publ_flag
C7A S1 C2 . . 88.86(2) y
C10 S2 C11 . . 98.33(3) y
C9 N1 N2 . . 107.60(4) y
C10 N2 N1 . . 106.63(4) y
C2 N3 C3A . . 110.40(4) y
C10 N4 C9 . . 104.30(4) y
C10 N4 C12 . . 127.66(4) ?
C9 N4 C12 . . 127.84(4) ?
N3 C2 C8 . . 122.28(4) ?
N3 C2 S1 . . 116.30(4) y
C8 C2 S1 . . 121.35(3) ?
N3 C3A C4 . . 124.68(5) ?
N3 C3A C7A . . 115.00(4) ?
C4 C3A C7A . . 120.32(5) ?
C5 C4 C3A . . 118.40(6) ?
C4 C5 C6 . . 121.08(6) ?
C7 C6 C5 . . 121.24(5) ?
C6 C7 C7A . . 117.76(5) ?
C7 C7A C3A . . 121.20(5) ?
C7 C7A S1 . . 129.37(4) ?
C3A C7A S1 . . 109.43(3) ?
C9 C8 C2 . . 114.28(4) y
N1 C9 N4 . . 110.51(4) y
N1 C9 C8 . . 124.86(4) ?
N4 C9 C8 . . 124.63(4) ?
N2 C10 N4 . . 110.97(4) y
N2 C10 S2 . . 126.93(4) ?
N4 C10 S2 . . 122.07(3) ?
C17 C12 C13 . . 121.63(4) ?
C17 C12 N4 . . 119.25(4) ?
C13 C12 N4 . . 119.12(4) ?
C12 C13 C14 . . 118.84(4) ?
C15 C14 C13 . . 120.14(5) ?
C16 C15 C14 . . 120.28(4) ?
C15 C16 C17 . . 120.28(4) ?
C12 C17 C16 . . 118.83(4) ?
C5 C4 H4 . . 120.8 ?
C3A C4 H4 . . 120.8 ?
C4 C5 H5 . . 119.5 ?
C6 C5 H5 . . 119.5 ?
C7 C6 H6 . . 119.4 ?
C5 C6 H6 . . 119.4 ?
C6 C7 H7 . . 121.1 ?
C7A C7 H7 . . 121.1 ?
C9 C8 H8A . . 108.7 ?
C2 C8 H8A . . 108.7 ?
C9 C8 H8B . . 108.7 ?
C2 C8 H8B . . 108.7 ?
H8A C8 H8B . . 107.6 ?
S2 C11 H11A . . 109.5 ?
S2 C11 H11B . . 109.5 ?
H11A C11 H11B . . 109.5 ?
S2 C11 H11C . . 109.5 ?
H11A C11 H11C . . 109.5 ?
H11B C11 H11C . . 109.5 ?
C12 C13 H13 . . 120.6 ?
C14 C13 H13 . . 120.6 ?
C15 C14 H14 . . 119.9 ?
C13 C14 H14 . . 119.9 ?
C16 C15 H15 . . 119.9 ?
C14 C15 H15 . . 119.9 ?
C15 C16 H16 . . 119.9 ?
C17 C16 H16 . . 119.9 ?
C12 C17 H17 . . 120.6 ?
C16 C17 H17 . . 120.6 ?

loop_
_geom_bond_atom_site_label_1
_geom_bond_atom_site_label_2
_geom_bond_site_symmetry_2
_geom_bond_distance
_geom_bond_publ_flag
S1 C7A . 1.7334(5) y
S1 C2 . 1.7503(5) y
S2 C10 . 1.7418(5) y
S2 C11 . 1.8063(6) y
N1 C9 . 1.3094(6) y
N1 N2 . 1.3968(6) y
N2 C10 . 1.3150(6) y
N3 C2 . 1.2973(6) y
N3 C3A . 1.3905(7) y
N4 C10 . 1.3716(6) y
N4 C9 . 1.3754(6) y
N4 C12 . 1.4330(5) ?
C2 C8 . 1.5050(7) ?
C3A C4 . 1.3997(7) ?
C3A C7A . 1.4084(7) ?
C4 C5 . 1.3873(9) ?
C5 C6 . 1.4023(10) ?
C6 C7 . 1.3912(9) ?
C7 C7A . 1.3994(7) ?
C8 C9 . 1.4887(7) ?
C12 C17 . 1.3928(6) ?
C12 C13 . 1.3940(6) ?
C13 C14 . 1.3955(7) ?
C14 C15 . 1.3939(7) ?
C15 C16 . 1.3917(7) ?
C16 C17 . 1.3948(6) ?
C4 H4 . 0.9500 ?
C5 H5 . 0.9500 ?
C6 H6 . 0.9500 ?
C7 H7 . 0.9500 ?
C8 H8A . 0.9900 ?
C8 H8B . 0.9900 ?
C11 H11A . 0.9800 ?
C11 H11B . 0.9800 ?
C11 H11C . 0.9800 ?
C13 H13 . 0.9500 ?
C14 H14 . 0.9500 ?
C15 H15 . 0.9500 ?
C16 H16 . 0.9500 ?
C17 H17 . 0.9500 ?

loop_
_geom_hbond_atom_site_label_D
_geom_hbond_atom_site_label_H
_geom_hbond_atom_site_label_A
_geom_hbond_site_symmetry_A
_geom_hbond_distance_DH
_geom_hbond_distance_HA
_geom_hbond_distance_DA
_geom_hbond_angle_DHA
_geom_hbond_publ_flag
C11 H11A N3 1_554 0.98 2.68 3.3610(8) 126.8 yes
C13 H13 N1 2_656 0.95 2.68 3.3609(6) 128.9 yes
C14 H14 N2 1_455 0.95 2.67 3.3431(6) 128.6 yes

loop_
_geom_torsion_atom_site_label_1
_geom_torsion_atom_site_label_2
_geom_torsion_atom_site_label_3
_geom_torsion_atom_site_label_4
_geom_torsion_site_symmetry_1
_geom_torsion_site_symmetry_2
_geom_torsion_site_symmetry_3
_geom_torsion_site_symmetry_4
_geom_torsion
_geom_torsion_publ_flag
C9 N1 N2 C10 . . . . -0.19(5) ?
C3A N3 C2 C8 . . . . 175.98(4) ?
C3A N3 C2 S1 . . . . -1.04(5) ?
C7A S1 C2 N3 . . . . 1.07(4) ?
C7A S1 C2 C8 . . . . -175.98(4) ?
C2 N3 C3A C4 . . . . 179.97(5) ?
C2 N3 C3A C7A . . . . 0.43(6) ?
N3 C3A C4 C5 . . . . 179.66(5) ?
C7A C3A C4 C5 . . . . -0.82(8) ?
C3A C4 C5 C6 . . . . 0.86(9) ?
C4 C5 C6 C7 . . . . -0.20(10) ?
C5 C6 C7 C7A . . . . -0.49(9) ?
C6 C7 C7A C3A . . . . 0.52(8) ?
C6 C7 C7A S1 . . . . 179.73(4) ?
N3 C3A C7A C7 . . . . 179.70(5) ?
C4 C3A C7A C7 . . . . 0.13(8) ?
N3 C3A C7A S1 . . . . 0.35(5) ?
C4 C3A C7A S1 . . . . -179.22(4) ?
C2 S1 C7A C7 . . . . 179.99(5) ?
C2 S1 C7A C3A . . . . -0.73(4) ?
N3 C2 C8 C9 . . . . 149.86(5) ?
S1 C2 C8 C9 . . . . -33.27(6) ?
N2 N1 C9 N4 . . . . -0.13(5) ?
N2 N1 C9 C8 . . . . 179.90(4) ?
C10 N4 C9 N1 . . . . 0.39(5) ?
C12 N4 C9 N1 . . . . 175.49(4) ?
C10 N4 C9 C8 . . . . -179.64(4) ?
C12 N4 C9 C8 . . . . -4.54(7) ?
C2 C8 C9 N1 . . . . 93.15(6) ?
C2 C8 C9 N4 . . . . -86.82(5) ?
N1 N2 C10 N4 . . . . 0.44(5) ?
N1 N2 C10 S2 . . . . 178.46(3) ?
C9 N4 C10 N2 . . . . -0.51(5) ?
C12 N4 C10 N2 . . . . -175.63(4) ?
C9 N4 C10 S2 . . . . -178.64(3) ?
C12 N4 C10 S2 . . . . 6.24(6) ?
C11 S2 C10 N2 . . . . -6.70(5) ?
C11 S2 C10 N4 . . . . 171.12(4) ?
C10 N4 C12 C17 . . . . -119.71(5) ?
C9 N4 C12 C17 . . . . 66.28(6) ?
C10 N4 C12 C13 . . . . 61.39(6) ?
C9 N4 C12 C13 . . . . -112.62(5) ?
C17 C12 C13 C14 . . . . 0.38(8) ?
N4 C12 C13 C14 . . . . 179.25(5) ?
C12 C13 C14 C15 . . . . -0.59(8) ?
C13 C14 C15 C16 . . . . 0.35(9) ?
C14 C15 C16 C17 . . . . 0.12(8) ?
C13 C12 C17 C16 . . . . 0.08(7) ?
N4 C12 C17 C16 . . . . -178.79(4) ?
C15 C16 C17 C12 . . . . -0.33(7) ?

_cod_database_fobs_code 2022846
